data_1550377
loop_
_publ_author_name
'Zhang, Yuchen'
'Wu, Wangteng'
'Fu, Chunling'
'Huang, Xin'
'Ma, Shengming'

_publ_section_title
;
 Benzene Construction via Pd-catalyzed Cyclization of 2,7-Alkadiynylic
 Carbonates in the Presence of Alkynes
;
_journal_name_full 'Chemical Science'
_journal_paper_doi 10.1039/C8SC04681F
_journal_year 2019
_chemical_formula_moiety 'C24 H22 O2'
_chemical_formula_sum 'C24 H22 O2'
_chemical_formula_weight 342.41
_space_group_crystal_system monoclinic
_space_group_IT_number 14
_space_group_name_Hall '-P 2yn'
_space_group_name_H-M_alt 'P 1 21/n 1'
_symmetry_space_group_name_Hall '-P 2yn'
_symmetry_space_group_name_H-M 'P 1 21/n 1'
_atom_sites_solution_hydrogens geom
_atom_sites_solution_primary dual
_audit_block_doi 10.5517/ccdc.csd.cc20268l
_audit_creation_date 2018-06-05
_audit_creation_method
;
Olex2 1.2
(compiled 2018.05.29 svn.r3508 for OlexSys, GUI svn.r5506)
;
_audit_update_record
;
2018-06-13 deposited with the CCDC.
2018-12-18 downloaded from the CCDC.
;
_cell_angle_alpha 90
_cell_angle_beta 104.932(8)
_cell_angle_gamma 90
_cell_formula_units_Z 4
_cell_length_a 6.8864(5)
_cell_length_b 33.272(3)
_cell_length_c 8.5011(8)
_cell_measurement_reflns_used 1931
_cell_measurement_temperature 293(2)
_cell_measurement_theta_max 29.2773
_cell_measurement_theta_min 3.0551
_cell_volume 1882.0(3)
_computing_cell_refinement
;
CrysAlisPro, Agilent Technologies,
Version 1.171.35.11 (release 16-05-2011 CrysAlis171 .NET)
(compiled May 16 2011,17:55:39)
;
_computing_data_collection
;
CrysAlisPro, Agilent Technologies,
Version 1.171.35.11 (release 16-05-2011 CrysAlis171 .NET)
(compiled May 16 2011,17:55:39)
;
_computing_data_reduction
;
CrysAlisPro, Agilent Technologies,
Version 1.171.35.11 (release 16-05-2011 CrysAlis171 .NET)
(compiled May 16 2011,17:55:39)
;
_computing_molecular_graphics 'Olex2 (Dolomanov et al., 2009)'
_computing_publication_material 'Olex2 (Dolomanov et al., 2009)'
_computing_structure_refinement 'ShelXL (Sheldrick, 2015)'
_computing_structure_solution 'ShelXT (Sheldrick, 2015)'
_diffrn_ambient_temperature 293.15
_diffrn_detector_area_resol_mean 10.3592
_diffrn_measured_fraction_theta_full 0.997
_diffrn_measured_fraction_theta_max 0.997
_diffrn_measurement_details
;
#__ type_ start__ end____ width___ exp.time_
  1 omega  -34.00   64.00   1.0000    7.0000
omega____ theta____ kappa____ phi______ frames
    -      -11.4683   38.0000   90.0000 98

#__ type_ start__ end____ width___ exp.time_
  2 omega    8.00   85.00   1.0000    7.0000
omega____ theta____ kappa____ phi______ frames
    -       11.7808   38.0000    0.0000 77
;
_diffrn_measurement_device_type 'Xcalibur, Atlas, Gemini ultra'
_diffrn_measurement_method '\w scans'
_diffrn_orient_matrix_UB_11 0.0217074000
_diffrn_orient_matrix_UB_12 0.0077296000
_diffrn_orient_matrix_UB_13 0.0804368000
_diffrn_orient_matrix_UB_21 -0.0677412000
_diffrn_orient_matrix_UB_22 0.0160971000
_diffrn_orient_matrix_UB_23 -0.0273782000
_diffrn_orient_matrix_UB_31 -0.0793860000
_diffrn_orient_matrix_UB_32 -0.0116370000
_diffrn_orient_matrix_UB_33 0.0154950000
_diffrn_radiation_monochromator graphite
_diffrn_radiation_type MoK\a
_diffrn_radiation_wavelength 0.71073
_diffrn_reflns_av_R_equivalents 0.0345
_diffrn_reflns_av_unetI/netI 0.0526
_diffrn_reflns_Laue_measured_fraction_full 0.997
_diffrn_reflns_Laue_measured_fraction_max 0.997
_diffrn_reflns_limit_h_max 6
_diffrn_reflns_limit_h_min -8
_diffrn_reflns_limit_k_max 40
_diffrn_reflns_limit_k_min -30
_diffrn_reflns_limit_l_max 9
_diffrn_reflns_limit_l_min -10
_diffrn_reflns_number 7378
_diffrn_reflns_point_group_measured_fraction_full 0.997
_diffrn_reflns_point_group_measured_fraction_max 0.997
_diffrn_reflns_theta_full 25.242
_diffrn_reflns_theta_max 25.348
_diffrn_reflns_theta_min 3.486
_diffrn_source 'Enhance (Mo) X-ray Source'
_exptl_absorpt_coefficient_mu 0.075
_exptl_absorpt_correction_T_max 1.00000
_exptl_absorpt_correction_T_min 0.94205
_exptl_absorpt_correction_type multi-scan
_exptl_absorpt_process_details
;
CrysAlisPro, Agilent Technologies,
Version 1.171.35.11 (release 16-05-2011 CrysAlis171 .NET)
(compiled May 16 2011,17:55:39)
Empirical absorption correction using spherical harmonics,
 implemented in SCALE3 ABSPACK scaling algorithm.
;
_exptl_crystal_colour 'light yellow'
_exptl_crystal_colour_modifier light
_exptl_crystal_colour_primary yellow
_exptl_crystal_density_diffrn 1.208
_exptl_crystal_description block
_exptl_crystal_F_000 728
_exptl_crystal_size_max 0.49
_exptl_crystal_size_mid 0.46
_exptl_crystal_size_min 0.38
_refine_diff_density_max 0.149
_refine_diff_density_min -0.186
_refine_diff_density_rms 0.042
_refine_ls_extinction_method none
_refine_ls_goodness_of_fit_ref 1.064
_refine_ls_hydrogen_treatment constr
_refine_ls_matrix_type full
_refine_ls_number_parameters 237
_refine_ls_number_reflns 3441
_refine_ls_number_restraints 0
_refine_ls_restrained_S_all 1.064
_refine_ls_R_factor_all 0.0921
_refine_ls_R_factor_gt 0.0602
_refine_ls_shift/su_max 0.001
_refine_ls_shift/su_mean 0.000
_refine_ls_structure_factor_coef Fsqd
_refine_ls_weighting_details 'w=1/[\s^2^(Fo^2^)+(0.0481P)^2^+0.4590P] where P=(Fo^2^+2Fc^2^)/3'
_refine_ls_weighting_scheme calc
_refine_ls_wR_factor_gt 0.1251
_refine_ls_wR_factor_ref 0.1457
_reflns_Friedel_coverage 0.000
_reflns_number_gt 2370
_reflns_number_total 3441
_reflns_threshold_expression 'I > 2\s(I)'
_cod_data_source_file c8sc04681f2.cif
_cod_data_source_block 180604_zyc_2_35
_cod_database_code 1550377
_shelx_shelxl_version_number 2016/6
_chemical_oxdiff_formula 'c h n o'
_shelx_space_group_comment
;
The symmetry employed for this shelxl refinement is uniquely defined
by the following loop, which should always be used as a source of
symmetry information in preference to the above space-group names.
They are only intended as comments.
;
_shelx_estimated_absorpt_t_max 0.972
_shelx_estimated_absorpt_t_min 0.964
_reflns_odcompleteness_completeness 99.52
_reflns_odcompleteness_iscentric 1
_reflns_odcompleteness_theta 26.32
_olex2_refinement_description
;
1. Fixed Uiso
 At 1.2 times of:
  All C(H) groups, All C(H,H) groups
 At 1.5 times of:
  All C(H,H,H) groups, All O(H) groups
2.a Secondary CH2 refined with riding coordinates:
 C7(H7A,H7B), C8(H8A,H8B), C15(H15A,H15B)
2.b Aromatic/amide H refined with riding coordinates:
 C10(H10), C11(H11), C12(H12), C13(H13), C14(H14), C17(H17), C18(H18),
 C19(H19), C20(H20), C21(H21)
2.c X=CH2 refined with riding coordinates:
 C23(H23A,H23B)
2.d Idealised Me refined as rotating group:
 C24(H24A,H24B,H24C)
2.e Idealised tetrahedral OH refined as rotating group:
 O2(H2)
;
_olex2_submission_special_instructions 'No special instructions were received'

loop_
_space_group_symop_operation_xyz
'x, y, z'
'-x+1/2, y+1/2, -z+1/2'
'-x, -y, -z'
'x-1/2, -y-1/2, z-1/2'

loop_
_atom_site_label
_atom_site_type_symbol
_atom_site_fract_x
_atom_site_fract_y
_atom_site_fract_z
_atom_site_U_iso_or_equiv
_atom_site_adp_type
_atom_site_occupancy
_atom_site_site_symmetry_order
_atom_site_calc_flag
_atom_site_refinement_flags_posn
O1 O -0.2202(3) 0.64473(7) 0.2757(2) 0.0920(7) Uani 1 1 d .
O2 O 0.4000(2) 0.64092(6) 1.04098(19) 0.0628(5) Uani 1 1 d .
H2 H 0.504054 0.639542 1.114085 0.094 Uiso 1 1 calc GR
C1 C 0.1274(3) 0.66828(6) 0.6724(2) 0.0396(5) Uani 1 1 d .
C2 C 0.3044(3) 0.64705(6) 0.7472(2) 0.0386(5) Uani 1 1 d .
C3 C 0.3620(3) 0.61297(7) 0.6720(2) 0.0407(5) Uani 1 1 d .
C4 C 0.2501(3) 0.60017(7) 0.5186(3) 0.0456(5) Uani 1 1 d .
C5 C 0.0828(3) 0.62300(7) 0.4422(3) 0.0490(6) Uani 1 1 d .
C6 C 0.0229(3) 0.65579(7) 0.5164(3) 0.0450(5) Uani 1 1 d .
C7 C -0.1674(4) 0.67251(9) 0.4077(3) 0.0638(7) Uani 1 1 d .
H7A H -0.272383 0.674053 0.464763 0.077 Uiso 1 1 calc R
H7B H -0.145035 0.699120 0.369212 0.077 Uiso 1 1 calc R
C8 C -0.0652(4) 0.61607(10) 0.2807(3) 0.0756(8) Uani 1 1 d .
H8A H -0.002876 0.620416 0.191943 0.091 Uiso 1 1 calc R
H8B H -0.118098 0.588923 0.273455 0.091 Uiso 1 1 calc R
C9 C 0.0449(3) 0.70108(7) 0.7548(3) 0.0409(5) Uani 1 1 d .
C10 C -0.0034(3) 0.73848(7) 0.6841(3) 0.0509(6) Uani 1 1 d .
H10 H 0.021383 0.743738 0.583598 0.061 Uiso 1 1 calc R
C11 C -0.0871(4) 0.76805(8) 0.7587(3) 0.0595(7) Uani 1 1 d .
H11 H -0.118774 0.792880 0.708473 0.071 Uiso 1 1 calc R
C12 C -0.1237(3) 0.76096(9) 0.9062(3) 0.0641(7) Uani 1 1 d .
H12 H -0.179129 0.780996 0.957341 0.077 Uiso 1 1 calc R
C13 C -0.0780(4) 0.72386(9) 0.9796(3) 0.0644(7) Uani 1 1 d .
H13 H -0.103416 0.718936 1.080160 0.077 Uiso 1 1 calc R
C14 C 0.0049(3) 0.69414(8) 0.9047(3) 0.0533(6) Uani 1 1 d .
H14 H 0.034303 0.669227 0.954716 0.064 Uiso 1 1 calc R
C15 C 0.4376(3) 0.66187(7) 0.9061(3) 0.0490(6) Uani 1 1 d .
H15A H 0.577222 0.658291 0.905502 0.059 Uiso 1 1 calc R
H15B H 0.414493 0.690355 0.917340 0.059 Uiso 1 1 calc R
C16 C 0.5455(3) 0.59019(7) 0.7583(3) 0.0425(5) Uani 1 1 d .
C17 C 0.5438(3) 0.56349(8) 0.8825(3) 0.0586(7) Uani 1 1 d .
H17 H 0.424934 0.559243 0.912758 0.070 Uiso 1 1 calc R
C18 C 0.7154(4) 0.54297(8) 0.9627(3) 0.0694(8) Uani 1 1 d .
H18 H 0.710589 0.524814 1.044744 0.083 Uiso 1 1 calc R
C19 C 0.8912(4) 0.54931(8) 0.9215(4) 0.0706(8) Uani 1 1 d .
H19 H 1.007645 0.536094 0.977252 0.085 Uiso 1 1 calc R
C20 C 0.8955(4) 0.57503(10) 0.7989(4) 0.0821(9) Uani 1 1 d .
H20 H 1.015224 0.579171 0.769737 0.099 Uiso 1 1 calc R
C21 C 0.7243(4) 0.59509(9) 0.7169(4) 0.0707(8) Uani 1 1 d .
H21 H 0.729741 0.612272 0.631853 0.085 Uiso 1 1 calc R
C22 C 0.2966(4) 0.56266(8) 0.4390(3) 0.0584(7) Uani 1 1 d .
C23 C 0.2412(5) 0.52584(10) 0.4910(5) 0.1046(12) Uani 1 1 d .
H23A H 0.268006 0.502223 0.441963 0.125 Uiso 1 1 calc R
H23B H 0.177204 0.524794 0.574829 0.125 Uiso 1 1 calc R
C24 C 0.3937(6) 0.56552(12) 0.3126(4) 0.1111(13) Uani 1 1 d .
H24A H 0.329483 0.585854 0.236775 0.167 Uiso 1 1 calc GR
H24B H 0.385516 0.540148 0.257529 0.167 Uiso 1 1 calc GR
H24C H 0.532187 0.572518 0.357252 0.167 Uiso 1 1 calc GR

loop_
_atom_site_aniso_label
_atom_site_aniso_U_11
_atom_site_aniso_U_22
_atom_site_aniso_U_33
_atom_site_aniso_U_23
_atom_site_aniso_U_13
_atom_site_aniso_U_12
O1 0.0830(13) 0.1025(17) 0.0613(12) -0.0189(12) -0.0343(10) 0.0246(12)
O2 0.0676(11) 0.0727(12) 0.0372(9) 0.0027(9) -0.0061(7) 0.0086(9)
C1 0.0382(11) 0.0426(12) 0.0359(12) 0.0067(10) 0.0058(9) -0.0015(9)
C2 0.0345(10) 0.0410(12) 0.0369(12) 0.0030(10) 0.0034(8) -0.0033(9)
C3 0.0375(10) 0.0449(13) 0.0384(12) 0.0003(10) 0.0074(9) -0.0018(10)
C4 0.0456(12) 0.0499(13) 0.0392(12) -0.0022(11) 0.0071(9) -0.0033(11)
C5 0.0505(13) 0.0545(14) 0.0366(12) 0.0008(11) 0.0014(10) -0.0035(11)
C6 0.0431(11) 0.0511(14) 0.0353(12) 0.0060(11) 0.0005(9) 0.0022(10)
C7 0.0624(15) 0.0710(18) 0.0455(15) 0.0030(14) -0.0088(11) 0.0115(14)
C8 0.0741(17) 0.089(2) 0.0497(16) -0.0088(15) -0.0102(13) 0.0081(16)
C9 0.0344(10) 0.0457(13) 0.0393(12) 0.0029(10) 0.0036(8) 0.0003(9)
C10 0.0518(13) 0.0504(15) 0.0504(14) 0.0099(12) 0.0133(11) 0.0034(11)
C11 0.0576(14) 0.0503(15) 0.0714(18) 0.0044(13) 0.0180(13) 0.0067(12)
C12 0.0527(14) 0.0635(18) 0.0779(19) -0.0113(15) 0.0202(13) 0.0098(13)
C13 0.0631(15) 0.079(2) 0.0556(16) 0.0015(15) 0.0228(12) 0.0088(14)
C14 0.0534(13) 0.0559(15) 0.0509(15) 0.0089(12) 0.0142(11) 0.0058(12)
C15 0.0406(11) 0.0510(14) 0.0480(14) -0.0067(11) -0.0018(10) 0.0030(10)
C16 0.0374(11) 0.0422(13) 0.0443(13) -0.0049(10) 0.0040(9) 0.0010(10)
C17 0.0480(13) 0.0596(16) 0.0693(17) 0.0111(14) 0.0169(12) 0.0042(12)
C18 0.0705(18) 0.0597(17) 0.0717(19) 0.0169(14) 0.0069(14) 0.0148(14)
C19 0.0525(15) 0.0534(17) 0.092(2) -0.0048(16) -0.0059(14) 0.0160(13)
C20 0.0408(14) 0.079(2) 0.127(3) 0.015(2) 0.0219(15) 0.0095(14)
C21 0.0499(14) 0.075(2) 0.091(2) 0.0245(16) 0.0253(13) 0.0069(13)
C22 0.0571(14) 0.0641(17) 0.0489(15) -0.0112(13) 0.0045(11) 0.0039(13)
C23 0.131(3) 0.0614(19) 0.141(3) -0.037(2) 0.070(3) -0.026(2)
C24 0.161(3) 0.100(3) 0.091(3) -0.005(2) 0.065(3) 0.024(3)

loop_
_atom_type_symbol
_atom_type_description
_atom_type_scat_dispersion_real
_atom_type_scat_dispersion_imag
_atom_type_scat_source
C C 0.0033 0.0016 'International Tables Vol C Tables 4.2.6.8 and 6.1.1.4'
H H 0.0000 0.0000 'International Tables Vol C Tables 4.2.6.8 and 6.1.1.4'
O O 0.0106 0.0060 'International Tables Vol C Tables 4.2.6.8 and 6.1.1.4'

loop_
_geom_angle_atom_site_label_1
_geom_angle_atom_site_label_2
_geom_angle_atom_site_label_3
_geom_angle
C8 O1 C7 111.94(18)
C15 O2 H2 109.5
C2 C1 C9 123.11(18)
C6 C1 C2 116.9(2)
C6 C1 C9 119.94(18)
C1 C2 C15 119.73(19)
C3 C2 C1 120.70(18)
C3 C2 C15 119.52(18)
C2 C3 C16 119.16(18)
C4 C3 C2 121.09(19)
C4 C3 C16 119.75(19)
C3 C4 C22 123.1(2)
C5 C4 C3 117.3(2)
C5 C4 C22 119.5(2)
C4 C5 C8 128.9(2)
C6 C5 C4 121.9(2)
C6 C5 C8 109.1(2)
C1 C6 C7 128.9(2)
C5 C6 C1 121.90(19)
C5 C6 C7 109.18(19)
O1 C7 C6 104.4(2)
O1 C7 H7A 110.9
O1 C7 H7B 110.9
C6 C7 H7A 110.9
C6 C7 H7B 110.9
H7A C7 H7B 108.9
O1 C8 C5 104.5(2)
O1 C8 H8A 110.8
O1 C8 H8B 110.8
C5 C8 H8A 110.8
C5 C8 H8B 110.8
H8A C8 H8B 108.9
C10 C9 C1 122.28(19)
C10 C9 C14 117.7(2)
C14 C9 C1 120.0(2)
C9 C10 H10 119.2
C11 C10 C9 121.7(2)
C11 C10 H10 119.2
C10 C11 H11 120.0
C12 C11 C10 120.0(2)
C12 C11 H11 120.0
C11 C12 H12 120.1
C11 C12 C13 119.7(2)
C13 C12 H12 120.1
C12 C13 H13 119.8
C14 C13 C12 120.3(2)
C14 C13 H13 119.8
C9 C14 H14 119.7
C13 C14 C9 120.6(2)
C13 C14 H14 119.7
O2 C15 C2 111.54(18)
O2 C15 H15A 109.3
O2 C15 H15B 109.3
C2 C15 H15A 109.3
C2 C15 H15B 109.3
H15A C15 H15B 108.0
C17 C16 C3 121.90(19)
C21 C16 C3 120.9(2)
C21 C16 C17 117.2(2)
C16 C17 H17 119.4
C16 C17 C18 121.3(2)
C18 C17 H17 119.4
C17 C18 H18 120.0
C19 C18 C17 120.1(3)
C19 C18 H18 120.0
C18 C19 H19 120.2
C20 C19 C18 119.5(2)
C20 C19 H19 120.2
C19 C20 H20 119.7
C19 C20 C21 120.6(3)
C21 C20 H20 119.7
C16 C21 C20 121.3(3)
C16 C21 H21 119.4
C20 C21 H21 119.4
C23 C22 C4 119.0(2)
C23 C22 C24 121.7(3)
C24 C22 C4 119.3(3)
C22 C23 H23A 120.0
C22 C23 H23B 120.0
H23A C23 H23B 120.0
C22 C24 H24A 109.5
C22 C24 H24B 109.5
C22 C24 H24C 109.5
H24A C24 H24B 109.5
H24A C24 H24C 109.5
H24B C24 H24C 109.5

loop_
_geom_bond_atom_site_label_1
_geom_bond_atom_site_label_2
_geom_bond_distance
O1 C7 1.427(3)
O1 C8 1.423(3)
O2 H2 0.8200
O2 C15 1.422(3)
C1 C2 1.411(3)
C1 C6 1.399(3)
C1 C9 1.486(3)
C2 C3 1.408(3)
C2 C15 1.507(3)
C3 C4 1.399(3)
C3 C16 1.494(3)
C4 C5 1.393(3)
C4 C22 1.493(3)
C5 C6 1.376(3)
C5 C8 1.502(3)
C6 C7 1.502(3)
C7 H7A 0.9700
C7 H7B 0.9700
C8 H8A 0.9700
C8 H8B 0.9700
C9 C10 1.384(3)
C9 C14 1.391(3)
C10 H10 0.9300
C10 C11 1.375(3)
C11 H11 0.9300
C11 C12 1.361(4)
C12 H12 0.9300
C12 C13 1.383(4)
C13 H13 0.9300
C13 C14 1.377(3)
C14 H14 0.9300
C15 H15A 0.9700
C15 H15B 0.9700
C16 C17 1.382(3)
C16 C21 1.375(3)
C17 H17 0.9300
C17 C18 1.382(3)
C18 H18 0.9300
C18 C19 1.360(4)
C19 H19 0.9300
C19 C20 1.355(4)
C20 H20 0.9300
C20 C21 1.378(4)
C21 H21 0.9300
C22 C23 1.389(4)
C22 C24 1.407(4)
C23 H23A 0.9300
C23 H23B 0.9300
C24 H24A 0.9600
C24 H24B 0.9600
C24 H24C 0.9600
